data_2219189
loop_
_publ_author_name
'He, Dao-Hang'
'Zhu, Yong-Chuang'

_publ_section_title 1-[2-(3,4-Dichlorophenyl)-5-(3,4,5-trimethoxyphenyl)-2,3-dihydro-1,3,4-oxadiazol-3-yl]ethanone
_journal_coeditor_code WN2269
_journal_issue 8
_journal_name_full 'Acta Crystallographica Section E'
_journal_page_first o1443
_journal_paper_doi 10.1107/S1600536808020771
_journal_volume 64
_journal_year 2008
_chemical_formula_iupac 'C19 H18 Cl2 N2 O5'
_chemical_formula_moiety 'C19 H18 Cl2 N2 O5'
_chemical_formula_sum 'C19 H18 Cl2 N2 O5'
_chemical_formula_weight 425.25
_chemical_name_systematic
;
1-[2-(3,4-Dichlorophenyl)-5-(3,4,5-trimethoxyphenyl)-2,3-dihydro-1,3,4-
oxadiazol-3-yl]ethanone
;
_space_group_IT_number 14
_symmetry_cell_setting monoclinic
_symmetry_space_group_name_Hall '-P 2ybc'
_symmetry_space_group_name_H-M 'P 1 21/c 1'
_atom_sites_solution_hydrogens geom
_atom_sites_solution_primary direct
_atom_sites_solution_secondary difmap
_audit_creation_method SHELXL-97
_cell_angle_alpha 90.00
_cell_angle_beta 90.8940(10)
_cell_angle_gamma 90.00
_cell_formula_units_Z 4
_cell_length_a 7.6743(4)
_cell_length_b 15.9516(8)
_cell_length_c 15.7483(8)
_cell_measurement_reflns_used 5138
_cell_measurement_temperature 173(2)
_cell_measurement_theta_max 27.14
_cell_measurement_theta_min 2.55
_cell_volume 1927.63(17)
_computing_cell_refinement 'SAINT-Plus (Bruker, 2003)'
_computing_data_collection 'SMART (Bruker, 2001)'
_computing_data_reduction 'SAINT-Plus (Bruker, 2003)'
_computing_molecular_graphics 'SHELXTL (Sheldrick, 2008)'
_computing_publication_material 'SHELXTL (Sheldrick, 2008)'
_computing_structure_refinement 'SHELXTL (Sheldrick, 2008)'
_computing_structure_solution 'SHELXTL (Sheldrick, 2008)'
_diffrn_ambient_temperature 173(2)
_diffrn_measured_fraction_theta_full 0.971
_diffrn_measured_fraction_theta_max 0.971
_diffrn_measurement_device_type 'Bruker SMART 1000 CCD'
_diffrn_measurement_method \w
_diffrn_radiation_monochromator graphite
_diffrn_radiation_source 'fine-focus sealed tube'
_diffrn_radiation_type MoK\a
_diffrn_radiation_wavelength 0.71073
_diffrn_reflns_av_R_equivalents 0.0254
_diffrn_reflns_av_sigmaI/netI 0.0321
_diffrn_reflns_limit_h_max 9
_diffrn_reflns_limit_h_min -8
_diffrn_reflns_limit_k_max 18
_diffrn_reflns_limit_k_min -20
_diffrn_reflns_limit_l_max 20
_diffrn_reflns_limit_l_min -13
_diffrn_reflns_number 10032
_diffrn_reflns_theta_full 27.16
_diffrn_reflns_theta_max 27.16
_diffrn_reflns_theta_min 1.82
_diffrn_standards_number 0
_exptl_absorpt_coefficient_mu 0.371
_exptl_absorpt_correction_T_max 0.8905
_exptl_absorpt_correction_T_min 0.8450
_exptl_absorpt_correction_type multi-scan
_exptl_absorpt_process_details '(SADABS; Sheldrick, 2003)'
_exptl_crystal_colour colorless
_exptl_crystal_density_diffrn 1.465
_exptl_crystal_density_method 'not measured'
_exptl_crystal_description block
_exptl_crystal_F_000 880
_exptl_crystal_size_max 0.47
_exptl_crystal_size_mid 0.39
_exptl_crystal_size_min 0.32
_refine_diff_density_max 0.337
_refine_diff_density_min -0.306
_refine_ls_extinction_method none
_refine_ls_goodness_of_fit_ref 1.040
_refine_ls_hydrogen_treatment constr
_refine_ls_matrix_type full
_refine_ls_number_parameters 257
_refine_ls_number_reflns 4159
_refine_ls_number_restraints 0
_refine_ls_restrained_S_all 1.040
_refine_ls_R_factor_all 0.0555
_refine_ls_R_factor_gt 0.0407
_refine_ls_shift/su_max 0.001
_refine_ls_shift/su_mean 0.000
_refine_ls_structure_factor_coef Fsqd
_refine_ls_weighting_details 'calc w=1/[\s^2^(Fo^2^)+(0.0625P)^2^+1.3473P] where P=(Fo^2^+2Fc^2^)/3'
_refine_ls_weighting_scheme calc
_refine_ls_wR_factor_gt 0.1145
_refine_ls_wR_factor_ref 0.1252
_reflns_number_gt 3238
_reflns_number_total 4159
_reflns_threshold_expression I>2\s(I)
_cod_data_source_file wn2269.cif
_cod_data_source_block I
_cod_original_sg_symbol_H-M 'P 21/c'
_cod_database_code 2219189
_cod_database_fobs_code 2219189

loop_
_symmetry_equiv_pos_as_xyz
'x, y, z'
'-x, y+1/2, -z+1/2'
'-x, -y, -z'
'x, -y-1/2, z-1/2'

loop_
_atom_site_type_symbol
_atom_site_label
_atom_site_fract_x
_atom_site_fract_y
_atom_site_fract_z
_atom_site_U_iso_or_equiv
_atom_site_adp_type
_atom_site_calc_flag
_atom_site_refinement_flags
_atom_site_occupancy
Cl Cl1 0.29475(7) 0.36125(4) 0.89108(4) 0.04132(18) Uani d . 1
Cl Cl2 0.44596(8) 0.54237(4) 0.85758(4) 0.03835(17) Uani d . 1
C C1 0.7817(3) 0.05267(12) 0.99579(13) 0.0233(4) Uani d . 1
C C2 0.7051(3) -0.00409(13) 1.05104(13) 0.0243(4) Uani d . 1
H H2 0.6667 0.0136 1.1053 0.029 Uiso calc R 1
C C3 0.6857(3) -0.08687(12) 1.02552(13) 0.0254(4) Uani d . 1
C C4 0.7416(3) -0.11303(12) 0.94532(13) 0.0250(4) Uani d . 1
C C5 0.8160(3) -0.05492(13) 0.89080(12) 0.0239(4) Uani d . 1
C C6 0.8351(3) 0.02847(12) 0.91572(13) 0.0245(4) Uani d . 1
H H6 0.8842 0.0683 0.8782 0.029 Uiso calc R 1
C C7 0.8153(3) 0.13859(12) 1.02448(13) 0.0229(4) Uani d . 1
C C8 0.9032(3) 0.27301(12) 1.00923(13) 0.0240(4) Uani d . 1
H H8 1.0284 0.2903 1.0080 0.029 Uiso calc R 1
C C9 0.7883(3) 0.33955(12) 0.97007(12) 0.0231(4) Uani d . 1
C C10 0.6145(3) 0.32243(12) 0.95089(13) 0.0248(4) Uani d . 1
H H10 0.5676 0.2685 0.9619 0.030 Uiso calc R 1
C C11 0.5100(3) 0.38450(13) 0.91558(13) 0.0262(4) Uani d . 1
C C12 0.5775(3) 0.46408(12) 0.90009(13) 0.0263(4) Uani d . 1
C C13 0.7498(3) 0.48130(13) 0.91895(14) 0.0297(5) Uani d . 1
H H13 0.7963 0.5354 0.9081 0.036 Uiso calc R 1
C C14 0.8548(3) 0.41901(13) 0.95392(13) 0.0268(4) Uani d . 1
H H14 0.9735 0.4308 0.9670 0.032 Uiso calc R 1
C C15 0.9181(3) 0.29242(13) 1.16484(14) 0.0297(5) Uani d . 1
C C16 0.8863(4) 0.25497(16) 1.25067(15) 0.0428(6) Uani d . 1
H H16A 0.9930 0.2277 1.2717 0.064 Uiso calc R 1
H H16B 0.7925 0.2134 1.2461 0.064 Uiso calc R 1
H H16C 0.8525 0.2993 1.2902 0.064 Uiso calc R 1
C C17 0.5778(3) -0.12792(16) 1.16051(15) 0.0383(6) Uani d . 1
H H17A 0.6858 -0.1100 1.1892 0.058 Uiso calc R 1
H H17B 0.5312 -0.1774 1.1893 0.058 Uiso calc R 1
H H17C 0.4923 -0.0824 1.1623 0.058 Uiso calc R 1
C C18 0.6289(3) -0.22110(15) 0.85465(16) 0.0368(5) Uani d . 1
H H18A 0.5145 -0.1941 0.8580 0.055 Uiso calc R 1
H H18B 0.6143 -0.2821 0.8544 0.055 Uiso calc R 1
H H18C 0.6861 -0.2036 0.8024 0.055 Uiso calc R 1
C C19 0.9654(3) -0.03053(15) 0.76156(14) 0.0351(5) Uani d . 1
H H19A 0.8912 0.0169 0.7450 0.053 Uiso calc R 1
H H19B 1.0019 -0.0607 0.7106 0.053 Uiso calc R 1
H H19C 1.0685 -0.0098 0.7925 0.053 Uiso calc R 1
N N1 0.7969(2) 0.16636(10) 1.09988(11) 0.0248(4) Uani d . 1
N N2 0.8524(2) 0.25043(10) 1.09633(10) 0.0251(4) Uani d . 1
O O1 0.6131(2) -0.14829(9) 1.07411(10) 0.0345(4) Uani d . 1
O O2 0.7344(2) -0.19688(9) 0.92680(10) 0.0354(4) Uani d . 1
O O3 0.8701(2) -0.08591(9) 0.81492(9) 0.0304(3) Uani d . 1
O O4 0.87792(19) 0.19385(8) 0.96599(9) 0.0265(3) Uani d . 1
O O5 0.9955(2) 0.35859(10) 1.15404(11) 0.0401(4) Uani d . 1

loop_
_atom_site_aniso_label
_atom_site_aniso_U_11
_atom_site_aniso_U_22
_atom_site_aniso_U_33
_atom_site_aniso_U_12
_atom_site_aniso_U_13
_atom_site_aniso_U_23
Cl1 0.0272(3) 0.0402(3) 0.0563(4) -0.0036(2) -0.0087(2) 0.0089(3)
Cl2 0.0433(3) 0.0298(3) 0.0419(3) 0.0081(2) -0.0035(2) 0.0093(2)
C1 0.0220(9) 0.0187(9) 0.0290(10) 0.0012(8) -0.0052(8) 0.0011(8)
C2 0.0229(10) 0.0251(10) 0.0249(10) 0.0007(8) -0.0009(8) -0.0016(8)
C3 0.0252(10) 0.0206(10) 0.0303(11) -0.0032(8) -0.0026(8) 0.0056(8)
C4 0.0283(10) 0.0160(9) 0.0307(11) 0.0004(8) -0.0043(8) 0.0000(8)
C5 0.0243(10) 0.0225(10) 0.0247(10) 0.0030(8) -0.0026(8) -0.0024(7)
C6 0.0255(10) 0.0217(10) 0.0261(10) 0.0000(8) -0.0034(8) 0.0027(8)
C7 0.0217(9) 0.0210(10) 0.0260(10) 0.0009(8) -0.0011(7) 0.0024(7)
C8 0.0276(10) 0.0172(9) 0.0273(10) -0.0030(8) 0.0015(8) -0.0023(7)
C9 0.0280(10) 0.0194(9) 0.0219(9) 0.0003(8) 0.0017(8) -0.0018(7)
C10 0.0277(10) 0.0201(10) 0.0266(10) -0.0032(8) 0.0012(8) 0.0004(8)
C11 0.0243(10) 0.0283(11) 0.0261(10) -0.0029(8) 0.0004(8) 0.0007(8)
C12 0.0328(11) 0.0211(10) 0.0250(10) 0.0042(8) 0.0020(8) 0.0035(8)
C13 0.0363(12) 0.0201(10) 0.0328(11) -0.0040(9) 0.0030(9) 0.0025(8)
C14 0.0257(10) 0.0216(10) 0.0332(11) -0.0039(8) 0.0016(8) -0.0016(8)
C15 0.0363(12) 0.0215(10) 0.0312(11) 0.0032(9) -0.0006(9) -0.0070(8)
C16 0.0668(17) 0.0339(13) 0.0277(12) -0.0001(12) -0.0001(11) -0.0065(10)
C17 0.0478(14) 0.0373(13) 0.0300(12) -0.0120(11) 0.0034(10) 0.0064(10)
C18 0.0350(12) 0.0305(12) 0.0448(13) -0.0101(10) -0.0005(10) -0.0107(10)
C19 0.0431(13) 0.0345(12) 0.0279(11) -0.0098(10) 0.0052(9) -0.0017(9)
N1 0.0291(9) 0.0177(8) 0.0277(9) -0.0016(7) -0.0018(7) -0.0001(7)
N2 0.0309(9) 0.0199(8) 0.0245(9) -0.0015(7) 0.0001(7) -0.0013(7)
O1 0.0480(10) 0.0232(8) 0.0325(8) -0.0107(7) 0.0041(7) 0.0023(6)
O2 0.0520(10) 0.0185(7) 0.0355(9) -0.0018(7) -0.0072(7) -0.0029(6)
O3 0.0388(9) 0.0246(8) 0.0278(8) -0.0043(6) 0.0048(6) -0.0035(6)
O4 0.0367(8) 0.0168(7) 0.0262(7) -0.0013(6) 0.0029(6) -0.0010(5)
O5 0.0531(10) 0.0255(8) 0.0416(10) -0.0062(7) -0.0027(8) -0.0096(7)

loop_
_atom_type_symbol
_atom_type_description
_atom_type_scat_dispersion_real
_atom_type_scat_dispersion_imag
_atom_type_scat_source
C C 0.0033 0.0016 'International Tables Vol C Tables 4.2.6.8 and 6.1.1.4'
H H 0.0000 0.0000 'International Tables Vol C Tables 4.2.6.8 and 6.1.1.4'
N N 0.0061 0.0033 'International Tables Vol C Tables 4.2.6.8 and 6.1.1.4'
O O 0.0106 0.0060 'International Tables Vol C Tables 4.2.6.8 and 6.1.1.4'
Cl Cl 0.1484 0.1585 'International Tables Vol C Tables 4.2.6.8 and 6.1.1.4'

loop_
_geom_angle_atom_site_label_1
_geom_angle_atom_site_label_2
_geom_angle_atom_site_label_3
_geom_angle
C6 C1 C2 121.40(18)
C6 C1 C7 119.20(18)
C2 C1 C7 119.32(18)
C3 C2 C1 118.83(19)
C3 C2 H2 120.6
C1 C2 H2 120.6
O1 C3 C2 124.24(19)
O1 C3 C4 115.06(18)
C2 C3 C4 120.70(18)
O2 C4 C5 122.30(19)
O2 C4 C3 118.03(18)
C5 C4 C3 119.42(18)
O3 C5 C4 115.61(18)
O3 C5 C6 124.10(19)
C4 C5 C6 120.27(19)
C1 C6 C5 119.37(19)
C1 C6 H6 120.3
C5 C6 H6 120.3
N1 C7 O4 116.60(17)
N1 C7 C1 126.14(18)
O4 C7 C1 117.22(17)
O4 C8 N2 100.90(14)
O4 C8 C9 110.42(16)
N2 C8 C9 113.01(16)
O4 C8 H8 110.7
N2 C8 H8 110.7
C9 C8 H8 110.7
C10 C9 C14 119.51(18)
C10 C9 C8 120.30(18)
C14 C9 C8 120.18(18)
C11 C10 C9 119.63(19)
C11 C10 H10 120.2
C9 C10 H10 120.2
C10 C11 C12 120.43(19)
C10 C11 Cl1 118.75(16)
C12 C11 Cl1 120.82(16)
C13 C12 C11 120.13(19)
C13 C12 Cl2 119.37(16)
C11 C12 Cl2 120.49(17)
C12 C13 C14 119.45(19)
C12 C13 H13 120.3
C14 C13 H13 120.3
C13 C14 C9 120.8(2)
C13 C14 H14 119.6
C9 C14 H14 119.6
O5 C15 N2 119.3(2)
O5 C15 C16 123.7(2)
N2 C15 C16 117.0(2)
C15 C16 H16A 109.5
C15 C16 H16B 109.5
H16A C16 H16B 109.5
C15 C16 H16C 109.5
H16A C16 H16C 109.5
H16B C16 H16C 109.5
O1 C17 H17A 109.5
O1 C17 H17B 109.5
H17A C17 H17B 109.5
O1 C17 H17C 109.5
H17A C17 H17C 109.5
H17B C17 H17C 109.5
O2 C18 H18A 109.5
O2 C18 H18B 109.5
H18A C18 H18B 109.5
O2 C18 H18C 109.5
H18A C18 H18C 109.5
H18B C18 H18C 109.5
O3 C19 H19A 109.5
O3 C19 H19B 109.5
H19A C19 H19B 109.5
O3 C19 H19C 109.5
H19A C19 H19C 109.5
H19B C19 H19C 109.5
C7 N1 N2 104.79(16)
C15 N2 N1 123.09(17)
C15 N2 C8 121.12(17)
N1 N2 C8 110.70(15)
C3 O1 C17 117.06(17)
C4 O2 C18 116.81(17)
C5 O3 C19 117.18(16)
C7 O4 C8 106.95(15)

loop_
_geom_bond_atom_site_label_1
_geom_bond_atom_site_label_2
_geom_bond_distance
Cl1 C11 1.730(2)
Cl2 C12 1.734(2)
C1 C6 1.387(3)
C1 C2 1.392(3)
C1 C7 1.465(3)
C2 C3 1.388(3)
C2 H2 0.9500
C3 O1 1.367(2)
C3 C4 1.404(3)
C4 O2 1.370(2)
C4 C5 1.392(3)
C5 O3 1.364(2)
C5 C6 1.394(3)
C6 H6 0.9500
C7 N1 1.277(3)
C7 O4 1.368(2)
C8 O4 1.446(2)
C8 N2 1.476(3)
C8 C9 1.506(3)
C8 H8 1.0000
C9 C10 1.390(3)
C9 C14 1.391(3)
C10 C11 1.385(3)
C10 H10 0.9500
C11 C12 1.394(3)
C12 C13 1.378(3)
C13 C14 1.388(3)
C13 H13 0.9500
C14 H14 0.9500
C15 O5 1.224(3)
C15 N2 1.360(3)
C15 C16 1.501(3)
C16 H16A 0.9800
C16 H16B 0.9800
C16 H16C 0.9800
C17 O1 1.429(3)
C17 H17A 0.9800
C17 H17B 0.9800
C17 H17C 0.9800
C18 O2 1.438(3)
C18 H18A 0.9800
C18 H18B 0.9800
C18 H18C 0.9800
C19 O3 1.429(3)
C19 H19A 0.9800
C19 H19B 0.9800
C19 H19C 0.9800
N1 N2 1.409(2)

loop_
_geom_hbond_atom_site_label_D
_geom_hbond_atom_site_label_H
_geom_hbond_atom_site_label_A
_geom_hbond_site_symmetry_A
_geom_hbond_distance_DH
_geom_hbond_distance_HA
_geom_hbond_distance_DA
_geom_hbond_angle_DHA
C6 H6 O4 . 0.9500 2.4300 2.772(2) 101.00
C8 H8 O2 3_757 1.0000 2.5600 3.184(3) 121.00
C10 H10 O1 3_657 0.9500 2.4300 3.302(3) 153.00
C13 H13 O5 3_767 0.9500 2.5300 3.426(3) 156.00
C16 H16B N1 . 0.9800 2.4200 2.839(3) 105.00
C18 H18A N1 3_657 0.9800 2.5300 3.468(3) 160.00
C18 H18C O3 . 0.9800 2.3600 2.916(3) 116.00
C19 H19A O5 4_565 0.9800 2.5800 3.233(3) 124.00

loop_
_geom_torsion_atom_site_label_1
_geom_torsion_atom_site_label_2
_geom_torsion_atom_site_label_3
_geom_torsion_atom_site_label_4
_geom_torsion
C6 C1 C2 C3 1.4(3)
C7 C1 C2 C3 -175.26(18)
C1 C2 C3 O1 179.76(19)
C1 C2 C3 C4 -0.2(3)
O1 C3 C4 O2 -6.1(3)
C2 C3 C4 O2 173.88(18)
O1 C3 C4 C5 179.51(18)
C2 C3 C4 C5 -0.5(3)
O2 C4 C5 O3 4.6(3)
C3 C4 C5 O3 178.68(18)
O2 C4 C5 C6 -174.01(18)
C3 C4 C5 C6 0.1(3)
C2 C1 C6 C5 -1.8(3)
C7 C1 C6 C5 174.89(18)
O3 C5 C6 C1 -177.46(18)
C4 C5 C6 C1 1.0(3)
C6 C1 C7 N1 -169.31(19)
C2 C1 C7 N1 7.4(3)
C6 C1 C7 O4 8.3(3)
C2 C1 C7 O4 -174.95(17)
O4 C8 C9 C10 45.1(2)
N2 C8 C9 C10 -67.1(2)
O4 C8 C9 C14 -135.80(19)
N2 C8 C9 C14 112.0(2)
C14 C9 C10 C11 0.3(3)
C8 C9 C10 C11 179.43(18)
C9 C10 C11 C12 -0.7(3)
C9 C10 C11 Cl1 179.22(15)
C10 C11 C12 C13 0.7(3)
Cl1 C11 C12 C13 -179.17(16)
C10 C11 C12 Cl2 -178.89(16)
Cl1 C11 C12 Cl2 1.2(3)
C11 C12 C13 C14 -0.4(3)
Cl2 C12 C13 C14 179.24(16)
C12 C13 C14 C9 0.0(3)
C10 C9 C14 C13 0.0(3)
C8 C9 C14 C13 -179.09(19)
O4 C7 N1 N2 -0.3(2)
C1 C7 N1 N2 177.36(18)
O5 C15 N2 N1 165.36(19)
C16 C15 N2 N1 -16.2(3)
O5 C15 N2 C8 12.9(3)
C16 C15 N2 C8 -168.66(19)
C7 N1 N2 C15 -153.3(2)
C7 N1 N2 C8 1.6(2)
O4 C8 N2 C15 153.32(18)
C9 C8 N2 C15 -88.8(2)
O4 C8 N2 N1 -2.2(2)
C9 C8 N2 N1 115.70(18)
C2 C3 O1 C17 -9.0(3)
C4 C3 O1 C17 171.03(19)
C5 C4 O2 C18 -65.1(3)
C3 C4 O2 C18 120.8(2)
C4 C5 O3 C19 -172.83(18)
C6 C5 O3 C19 5.7(3)
N1 C7 O4 C8 -1.2(2)
C1 C7 O4 C8 -179.02(17)
N2 C8 O4 C7 1.92(19)
C9 C8 O4 C7 -117.85(17)

loop_
_cod_related_entry_id
_cod_related_entry_database
_cod_related_entry_code
1 ChemSpider 23276092
